data_4110802
loop_
_publ_author_name
'Xiang Lin'
'Alexander J. Blake'
'Claire Wilson'
'Xue Zhong Sun'
'Neil R. Champness'
'Michael W. George'
'Peter Hubberstey'
'Robert Mokaya'
'Martin Schr\"oder'

_publ_section_title
;
 A Porous Framework Polymer Based on a Zinc(II)
 4,4'-Bipyridine-2,6,2',6'-tetracarboxylate: Synthesis, Structure, and
 "Zeolite-Like" Behaviors
;
_journal_name_full 'Journal of the American Chemical Society'
_journal_page_first 10745
_journal_page_last 10753
_journal_paper_doi 10.1021/ja060946u
_journal_volume 128
_journal_year 2006
_chemical_formula_moiety 'C14 H4 N2 O8 Zn2, 4(H2 O)'
_chemical_formula_sum 'C14 H12 N2 O12 Zn2'
_chemical_formula_weight 531.04
_chemical_name_systematic
; 
 ? 
;
_space_group_IT_number 94
_symmetry_cell_setting tetragonal
_symmetry_space_group_name_Hall 'P 4n 2n'
_symmetry_space_group_name_H-M 'P 42 21 2'
_atom_sites_solution_hydrogens geom
_atom_sites_solution_primary 'imported model from previous determination'
_audit_creation_method SHELXL-97
_cell_angle_alpha 90.00
_cell_angle_beta 90.00
_cell_angle_gamma 90.00
_cell_formula_units_Z 2
_cell_length_a 7.0249(7)
_cell_length_b 7.0249(7)
_cell_length_c 19.936(2)
_cell_measurement_reflns_used 1417
_cell_measurement_temperature 150(2)
_cell_measurement_theta_max 26.2
_cell_measurement_theta_min 3.08
_cell_volume 983.83(17)
_computing_cell_refinement 'Bruker SAINT version 6.36a (Bruker, 2000)'
_computing_data_collection 'Bruker SMART version 5.625 (Bruker, 2001)'
_computing_data_reduction 'Bruker SAINT; Bruker SHELXTL (Bruker, 2001)'
_computing_publication_material 'enCIFer(Allen et al.,2004);PLATON(Spek,2003)'
_computing_structure_refinement 'SHELXL97 (Sheldrick, 1998)'
_diffrn_ambient_temperature 150(2)
_diffrn_measured_fraction_theta_full 0.990
_diffrn_measured_fraction_theta_max 0.990
_diffrn_measurement_device_type 'Bruker SMART APEX CCD area detector'
_diffrn_measurement_method \w
_diffrn_radiation_monochromator graphite
_diffrn_radiation_source 'sealed tube'
_diffrn_radiation_type MoK\a
_diffrn_radiation_wavelength 0.71073
_diffrn_reflns_av_R_equivalents 0.027
_diffrn_reflns_av_sigmaI/netI 0.018
_diffrn_reflns_limit_h_max 7
_diffrn_reflns_limit_h_min -9
_diffrn_reflns_limit_k_max 9
_diffrn_reflns_limit_k_min -6
_diffrn_reflns_limit_l_max 25
_diffrn_reflns_limit_l_min -25
_diffrn_reflns_number 4888
_diffrn_reflns_theta_full 27.46
_diffrn_reflns_theta_max 27.46
_diffrn_reflns_theta_min 3.07
_diffrn_standards_decay_% 0
_diffrn_standards_number 0
_exptl_absorpt_coefficient_mu 2.504
_exptl_absorpt_correction_T_max 1.000
_exptl_absorpt_correction_T_min 0.819
_exptl_absorpt_correction_type multi-scan
_exptl_absorpt_process_details '(SADABS; Sheldrick, 2003)'
_exptl_crystal_colour COLOURLESS
_exptl_crystal_density_diffrn 1.793
_exptl_crystal_description BLOCK
_exptl_crystal_F_000 532
_exptl_crystal_size_max 0.28
_exptl_crystal_size_mid 0.15
_exptl_crystal_size_min 0.15
_refine_diff_density_max 0.85
_refine_diff_density_min -0.40
_refine_diff_density_rms 0.11
_refine_ls_abs_structure_details 'Flack H D (1983), Acta Cryst. A39, 876-881'
_refine_ls_abs_structure_Flack 0.56(9)
_refine_ls_extinction_method none
_refine_ls_goodness_of_fit_ref 1.09
_refine_ls_hydrogen_treatment constr
_refine_ls_matrix_type full
_refine_ls_number_parameters 71
_refine_ls_number_reflns 728
_refine_ls_number_restraints 0
_refine_ls_restrained_S_all 1.09
_refine_ls_R_factor_all 0.0488
_refine_ls_R_factor_gt 0.0452
_refine_ls_shift/su_max 0.000
_refine_ls_shift/su_mean 0.000
_refine_ls_structure_factor_coef Fsqd
_refine_ls_weighting_details 'calc w=1/[\s^2^(Fo^2^)+(0.0689P)^2^+2.4065P] where P=(Fo^2^+2Fc^2^)/3'
_refine_ls_weighting_scheme calc
_refine_ls_wR_factor_gt 0.124
_refine_ls_wR_factor_ref 0.127
_reflns_number_gt 679
_reflns_number_total 746
_reflns_threshold_expression >2\s(I)
_cod_data_source_file ja060946usi20060215_033141_1.cif
_cod_data_source_block ZNL1L2_150K_CompoundI
_cod_original_cell_volume 983.8(3)
_cod_database_code 4110802

loop_
_symmetry_equiv_pos_as_xyz
'x, y, z'
'-y+1/2, x+1/2, z+1/2'
'-x, -y, z'
'y+1/2, -x+1/2, z+1/2'
'x+1/2, -y+1/2, -z+1/2'
'y, x, -z'
'-x+1/2, y+1/2, -z+1/2'
'-y, -x, -z'

loop_
_atom_site_label
_atom_site_type_symbol
_atom_site_fract_x
_atom_site_fract_y
_atom_site_fract_z
_atom_site_U_iso_or_equiv
_atom_site_adp_type
_atom_site_occupancy
_atom_site_symmetry_multiplicity
_atom_site_calc_flag
_atom_site_refinement_flags
Zn1 Zn 0.0000 1.0000 0.27597(3) 0.0185(3) Uani 1 2 d S
C1 C 0.0000 1.0000 0.0374(3) 0.0276(17) Uani 1 2 d S
C2 C 0.1013(8) 0.8622(9) 0.0731(2) 0.0269(14) Uani 1 1 d .
H2A H 0.1670 0.7665 0.0507 0.032 Uiso 1 1 calc R
C3 C 0.1022(7) 0.8705(8) 0.1426(2) 0.0209(11) Uani 1 1 d .
C4 C 0.2190(7) 0.7447(7) 0.1881(2) 0.0190(10) Uani 1 1 d .
N1 N 0.0000 1.0000 0.1752(3) 0.0186(11) Uani 1 2 d S
O1 O 0.3361(6) 0.6346(6) 0.16035(15) 0.0303(10) Uani 1 1 d .
O2 O 0.1942(5) 0.7641(6) 0.24955(15) 0.0213(8) Uani 1 1 d .
O1W O 0.4472(9) 0.2002(11) 0.0365(3) 0.0766(19) Uani 1 1 d .

loop_
_atom_site_aniso_label
_atom_site_aniso_U_11
_atom_site_aniso_U_22
_atom_site_aniso_U_33
_atom_site_aniso_U_23
_atom_site_aniso_U_13
_atom_site_aniso_U_12
Zn1 0.0246(5) 0.0237(5) 0.0070(4) 0.000 0.000 -0.0100(3)
C1 0.026(4) 0.047(5) 0.010(3) 0.000 0.000 0.027(3)
C2 0.037(3) 0.033(3) 0.0109(19) -0.002(2) 0.000(2) 0.020(3)
C3 0.021(3) 0.032(3) 0.0098(17) 0.000(2) -0.0025(19) 0.008(2)
C4 0.021(2) 0.024(2) 0.0119(17) 0.0013(18) -0.0035(18) 0.002(2)
N1 0.020(3) 0.023(3) 0.012(2) 0.000 0.000 0.003(2)
O1 0.038(2) 0.039(2) 0.0138(14) -0.0004(16) -0.0046(16) 0.0217(19)
O2 0.026(2) 0.0282(19) 0.0093(13) 0.0063(13) -0.0025(14) 0.0038(17)
O1W 0.061(4) 0.080(5) 0.089(4) 0.005(4) -0.007(3) 0.003(4)

loop_
_atom_type_symbol
_atom_type_description
_atom_type_scat_dispersion_real
_atom_type_scat_dispersion_imag
_atom_type_scat_source
C C 0.0033 0.0016 'International Tables Vol C Tables 4.2.6.8 and 6.1.1.4'
H H 0.0000 0.0000 'International Tables Vol C Tables 4.2.6.8 and 6.1.1.4'
N N 0.0061 0.0033 'International Tables Vol C Tables 4.2.6.8 and 6.1.1.4'
O O 0.0106 0.0060 'International Tables Vol C Tables 4.2.6.8 and 6.1.1.4'
Zn Zn 0.2839 1.4301 'International Tables Vol C Tables 4.2.6.8 and 6.1.1.4'

loop_
_geom_angle_atom_site_label_1
_geom_angle_atom_site_label_2
_geom_angle_atom_site_label_3
_geom_angle
_geom_angle_site_symmetry_1
_geom_angle_site_symmetry_3
O1 Zn1 O1 99.13(19) 7 5_465
O1 Zn1 N1 130.44(9) 7 .
O1 Zn1 O2 98.85(17) 7 .
O1 Zn1 O2 98.93(17) 5_465 .
N1 Zn1 O2 76.21(8) . .
O2 Zn1 O2 152.43(15) 3_575 .
C2 C1 C2 118.7(6) 3_575 .
C2 C1 C1 120.7(3) . 6_465
C3 C2 C1 118.9(4) . .
C3 C2 H2A 120.6 . .
C1 C2 H2A 120.6 . .
N1 C3 C2 121.1(4) . .
N1 C3 C4 113.6(4) . .
C2 C3 C4 125.3(4) . .
O2 C4 O1 126.3(4) . .
O2 C4 C3 116.8(4) . .
O1 C4 C3 116.9(4) . .
C3 N1 C3 121.3(5) . 3_575
C3 N1 Zn1 119.4(3) . .
C4 O1 Zn1 113.4(3) . 5_565
C4 O2 Zn1 113.8(3) . .
O1W O1W O1W 138.0(2) 6 3_655

loop_
_geom_bond_atom_site_label_1
_geom_bond_atom_site_label_2
_geom_bond_distance
_geom_bond_site_symmetry_2
Zn1 O1 1.957(3) 7
Zn1 O2 2.210(4) .
Zn1 N1 2.008(6) .
C1 C2 1.397(5) .
C1 C1 1.490(12) 6_465
C2 C3 1.386(6) .
C2 H2A 0.9300 .
C3 N1 1.330(5) .
C3 C4 1.509(6) .
C4 O2 1.246(5) .
C4 O1 1.257(6) .
O1W O1W 2.852(12) 6
O1W O1W 2.909(14) 3_655
